data_7159428
loop_
_publ_author_name
'Moreno-Rodriguez, Nazaret'
'Borrego, L. Gabriel'
'Recio, Roc&#xed;o'
'Valdivia, Victoria'
'Nicasio, M. Carmen'
'&#xc1;lvarez, Eleuterio'
'Khiar, Noureddine'
'Fern&#xe1;ndez, Inmaculada'

_publ_section_title
;
 Synthesis and characterization of enantiopure chiral NH<sub>2</sub>/SO
 palladium complexes.
;
_journal_issue 28
_journal_name_full 'Organic &amp; biomolecular chemistry'
_journal_page_first 5827
_journal_page_last 5839
_journal_paper_doi 10.1039/d3ob00816a
_journal_volume 21
_journal_year 2023
_chemical_absolute_configuration ad
_chemical_formula_moiety 'C12 H19 Cl2 N O Pd S'
_chemical_formula_sum 'C12 H19 Cl2 N O Pd S'
_chemical_formula_weight 402.64
_space_group_crystal_system orthorhombic
_space_group_IT_number 19
_space_group_name_Hall 'P 2ac 2ab'
_space_group_name_H-M_alt 'P 21 21 21'
_atom_sites_solution_hydrogens geom
_audit_creation_method SHELXL-2018/3
_audit_update_record
;
2023-05-09 deposited with the CCDC.	2023-06-27 downloaded from the CCDC.
;
_cell_angle_alpha 90
_cell_angle_beta 90
_cell_angle_gamma 90
_cell_formula_units_Z 4
_cell_length_a 9.7251(3)
_cell_length_b 11.3374(3)
_cell_length_c 14.2512(4)
_cell_measurement_reflns_used 9943
_cell_measurement_temperature 193(2)
_cell_measurement_theta_max 30.49
_cell_measurement_theta_min 3.11
_cell_volume 1571.30(8)
_computing_cell_refinement 'Bruker SAINT'
_computing_data_collection 'Bruker APEX2'
_computing_data_reduction 'Bruker SAINT'
_computing_molecular_graphics 'Bruker SHELXTL'
_computing_publication_material 'Bruker SHELXTL'
_computing_structure_refinement 'SHELXL-2018/3 (Sheldrick, 2018)'
_computing_structure_solution 'SHELXT 2014/5 (Sheldrick, 2014)'
_diffrn_ambient_temperature 193(2)
_diffrn_detector_area_resol_mean 7.37
_diffrn_measured_fraction_theta_full 0.999
_diffrn_measured_fraction_theta_max 1.000
_diffrn_measurement_device_type
; 
 Bruker-AXS, D8 QUEST ECO, PHOTON II area detector 
;
_diffrn_measurement_method 'phi and omega scans with narrow frames'
_diffrn_radiation_monochromator graphite
_diffrn_radiation_type MoK\a
_diffrn_radiation_wavelength 0.71073
_diffrn_reflns_av_R_equivalents 0.0315
_diffrn_reflns_av_unetI/netI 0.0197
_diffrn_reflns_Laue_measured_fraction_full 0.999
_diffrn_reflns_Laue_measured_fraction_max 1.000
_diffrn_reflns_limit_h_max 13
_diffrn_reflns_limit_h_min -13
_diffrn_reflns_limit_k_max 16
_diffrn_reflns_limit_k_min -16
_diffrn_reflns_limit_l_max 20
_diffrn_reflns_limit_l_min -20
_diffrn_reflns_number 33427
_diffrn_reflns_point_group_measured_fraction_full 1.000
_diffrn_reflns_point_group_measured_fraction_max 1.000
_diffrn_reflns_theta_full 25.242
_diffrn_reflns_theta_max 30.503
_diffrn_reflns_theta_min 2.296
_diffrn_source 'I\mS microfocus'
_exptl_absorpt_coefficient_mu 1.642
_exptl_absorpt_correction_T_max 0.7461
_exptl_absorpt_correction_T_min 0.6387
_exptl_absorpt_correction_type multi-scan
_exptl_absorpt_process_details
;
program SADABS, Bruker (2001).
;
_exptl_crystal_colour yellow
_exptl_crystal_density_diffrn 1.702
_exptl_crystal_description prism
_exptl_crystal_F_000 808
_exptl_crystal_size_max 0.300
_exptl_crystal_size_mid 0.100
_exptl_crystal_size_min 0.050
_refine_diff_density_max 0.385
_refine_diff_density_min -0.580
_refine_diff_density_rms 0.059
_refine_ls_abs_structure_details
; 
 Flack x determined using 1984 quotients [(I+)-(I-)]/[(I+)+(I-)] 
 (Parsons, Flack and Wagner, Acta Cryst. B69 (2013) 249-259). 
;
_refine_ls_abs_structure_Flack 0.006(9)
_refine_ls_extinction_method none
_refine_ls_goodness_of_fit_ref 1.104
_refine_ls_hydrogen_treatment constr
_refine_ls_matrix_type full
_refine_ls_number_parameters 166
_refine_ls_number_reflns 4798
_refine_ls_number_restraints 0
_refine_ls_restrained_S_all 1.104
_refine_ls_R_factor_all 0.0184
_refine_ls_R_factor_gt 0.0169
_refine_ls_shift/su_max 0.001
_refine_ls_shift/su_mean 0.000
_refine_ls_structure_factor_coef Fsqd
_refine_ls_weighting_details 'w=1/[\s^2^(Fo^2^)+(0.0161P)^2^+0.3996P] where P=(Fo^2^+2Fc^2^)/3'
_refine_ls_weighting_scheme calc
_refine_ls_wR_factor_gt 0.0392
_refine_ls_wR_factor_ref 0.0403
_reflns_Friedel_coverage 0.767
_reflns_Friedel_fraction_full 1.000
_reflns_Friedel_fraction_max 1.000
_reflns_number_gt 4637
_reflns_number_total 4798
_reflns_threshold_expression 'I > 2\s(I)'
_cod_data_source_file d3ob00816a2.cif
_cod_data_source_block 17_Sc_Ss
_cod_depositor_comments 'Adding full bibliography for 7159420--7159436.cif.'
_cod_database_code 7159428
_shelx_shelxl_version_number 2018/3
_shelx_space_group_comment
; 
The symmetry employed for this shelxl refinement is uniquely defined 
by the following loop, which should always be used as a source of 
symmetry information in preference to the above space-group names. 
They are only intended as comments. 
;
_shelx_estimated_absorpt_t_min 0.639
_shelx_estimated_absorpt_t_max 0.922

loop_
_space_group_symop_operation_xyz
'x, y, z'
'-x+1/2, -y, z+1/2'
'-x, y+1/2, -z+1/2'
'x+1/2, -y+1/2, -z'

loop_
_atom_site_label
_atom_site_type_symbol
_atom_site_fract_x
_atom_site_fract_y
_atom_site_fract_z
_atom_site_U_iso_or_equiv
_atom_site_adp_type
_atom_site_occupancy
_atom_site_site_symmetry_order
_atom_site_calc_flag
_atom_site_refinement_flags_posn
_atom_site_refinement_flags_adp
_atom_site_refinement_flags_occupancy
_atom_site_disorder_assembly
_atom_site_disorder_group
Pd1 Pd 0.49563(2) 0.21068(2) 0.33970(2) 0.01742(4) Uani 1 1 d . . . . .
Cl1 Cl 0.72073(6) 0.16182(5) 0.30587(5) 0.03269(13) Uani 1 1 d . . . . .
Cl2 Cl 0.41643(7) 0.02529(5) 0.30219(5) 0.02932(12) Uani 1 1 d . . . . .
S1 S 0.28587(5) 0.27757(4) 0.37487(4) 0.01787(9) Uani 1 1 d . . . . .
O1 O 0.21589(18) 0.22284(16) 0.45542(11) 0.0276(3) Uani 1 1 d . . . . .
N1 N 0.56510(19) 0.36964(15) 0.38771(13) 0.0193(3) Uani 1 1 d . . . . .
H1A H 0.645888 0.358431 0.418663 0.023 Uiso 1 1 calc R U . . .
H1B H 0.582132 0.417521 0.337797 0.023 Uiso 1 1 calc R U . . .
C1 C 0.3263(2) 0.42864(19) 0.40365(17) 0.0226(4) Uani 1 1 d . . . . .
H1C H 0.329459 0.477111 0.345909 0.027 Uiso 1 1 calc R U . . .
H1D H 0.255194 0.461650 0.445853 0.027 Uiso 1 1 calc R U . . .
C2 C 0.4657(2) 0.42969(18) 0.45198(15) 0.0189(4) Uani 1 1 d . . . . .
H2 H 0.458097 0.381187 0.510360 0.023 Uiso 1 1 calc R U . . .
C3 C 0.5125(2) 0.55248(16) 0.48007(14) 0.0192(4) Uani 1 1 d . . . . .
C4 C 0.4592(2) 0.6542(2) 0.43968(17) 0.0244(5) Uani 1 1 d . . . . .
H4 H 0.393514 0.648332 0.390577 0.029 Uiso 1 1 calc R U . . .
C5 C 0.5019(3) 0.76481(17) 0.47101(16) 0.0282(4) Uani 1 1 d . . . . .
H5 H 0.464501 0.834130 0.443612 0.034 Uiso 1 1 calc R U . . .
C6 C 0.5984(3) 0.7739(2) 0.54165(18) 0.0286(5) Uani 1 1 d . . . . .
H6 H 0.626302 0.849352 0.563546 0.034 Uiso 1 1 calc R U . . .
C7 C 0.6544(3) 0.6726(2) 0.58060(18) 0.0280(5) Uani 1 1 d . . . . .
H7 H 0.721979 0.678795 0.628503 0.034 Uiso 1 1 calc R U . . .
C8 C 0.6123(3) 0.5629(2) 0.54995(17) 0.0248(5) Uani 1 1 d . . . . .
H8 H 0.651558 0.493908 0.576652 0.030 Uiso 1 1 calc R U . . .
C9 C 0.1609(2) 0.2921(2) 0.27780(16) 0.0229(4) Uani 1 1 d . . . . .
C10 C 0.0937(3) 0.1713(2) 0.2667(2) 0.0303(5) Uani 1 1 d . . . . .
H10A H 0.045882 0.150290 0.324893 0.045 Uiso 1 1 calc R U . . .
H10B H 0.164517 0.112166 0.253226 0.045 Uiso 1 1 calc R U . . .
H10C H 0.027529 0.173749 0.214871 0.045 Uiso 1 1 calc R U . . .
C11 C 0.2403(3) 0.3261(3) 0.18948(18) 0.0343(6) Uani 1 1 d . . . . .
H11A H 0.175926 0.336003 0.137147 0.051 Uiso 1 1 calc R U . . .
H11B H 0.306459 0.263791 0.174232 0.051 Uiso 1 1 calc R U . . .
H11C H 0.289445 0.400302 0.200333 0.051 Uiso 1 1 calc R U . . .
C12 C 0.0541(3) 0.3839(2) 0.3066(2) 0.0377(6) Uani 1 1 d . . . . .
H12A H -0.024133 0.380616 0.263345 0.057 Uiso 1 1 calc R U . . .
H12B H 0.095473 0.462629 0.304471 0.057 Uiso 1 1 calc R U . . .
H12C H 0.022384 0.367244 0.370533 0.057 Uiso 1 1 calc R U . . .

loop_
_atom_site_aniso_label
_atom_site_aniso_U_11
_atom_site_aniso_U_22
_atom_site_aniso_U_33
_atom_site_aniso_U_23
_atom_site_aniso_U_13
_atom_site_aniso_U_12
Pd1 0.01804(7) 0.01549(6) 0.01874(7) -0.00113(5) -0.00024(7) 0.00144(7)
Cl1 0.0209(3) 0.0333(3) 0.0439(3) -0.0094(3) 0.0027(3) 0.0054(2)
Cl2 0.0332(3) 0.0191(2) 0.0357(3) -0.0067(2) 0.0030(2) -0.0018(2)
S1 0.0169(2) 0.0166(2) 0.0201(2) -0.00089(19) 0.00021(18) -0.00101(19)
O1 0.0295(8) 0.0305(8) 0.0226(7) 0.0025(7) 0.0048(7) -0.0052(8)
N1 0.0180(8) 0.0170(7) 0.0230(8) -0.0012(7) -0.0016(7) 0.0002(7)
C1 0.0197(10) 0.0172(9) 0.0310(11) -0.0045(8) -0.0042(9) 0.0012(8)
C2 0.0200(10) 0.0164(8) 0.0204(9) -0.0008(7) -0.0012(7) -0.0006(7)
C3 0.0185(10) 0.0179(8) 0.0214(8) -0.0018(7) 0.0014(9) -0.0011(8)
C4 0.0241(11) 0.0205(10) 0.0287(11) 0.0005(9) -0.0024(8) -0.0007(8)
C5 0.0295(11) 0.0166(8) 0.0384(11) 0.0012(8) 0.0025(13) -0.0008(10)
C6 0.0286(12) 0.0210(10) 0.0363(13) -0.0067(9) 0.0050(10) -0.0063(9)
C7 0.0261(12) 0.0287(11) 0.0292(12) -0.0038(10) -0.0031(10) -0.0076(9)
C8 0.0256(11) 0.0209(10) 0.0278(11) 0.0011(9) -0.0050(9) -0.0021(9)
C9 0.0202(9) 0.0216(9) 0.0268(10) 0.0020(9) -0.0065(8) -0.0023(9)
C10 0.0284(12) 0.0261(11) 0.0363(13) 0.0002(10) -0.0106(11) -0.0075(9)
C11 0.0360(14) 0.0412(13) 0.0258(11) 0.0091(11) -0.0054(10) -0.0070(11)
C12 0.0268(12) 0.0346(13) 0.0518(16) -0.0071(13) -0.0117(12) 0.0097(10)

loop_
_atom_type_symbol
_atom_type_description
_atom_type_scat_dispersion_real
_atom_type_scat_dispersion_imag
_atom_type_scat_source
C C 0.0033 0.0016 'International Tables Vol C Tables 4.2.6.8 and 6.1.1.4'
H H 0.0000 0.0000 'International Tables Vol C Tables 4.2.6.8 and 6.1.1.4'
Cl Cl 0.1484 0.1585 'International Tables Vol C Tables 4.2.6.8 and 6.1.1.4'
N N 0.0061 0.0033 'International Tables Vol C Tables 4.2.6.8 and 6.1.1.4'
O O 0.0106 0.0060 'International Tables Vol C Tables 4.2.6.8 and 6.1.1.4'
Pd Pd -0.9988 1.0072 'International Tables Vol C Tables 4.2.6.8 and 6.1.1.4'
S S 0.1246 0.1234 'International Tables Vol C Tables 4.2.6.8 and 6.1.1.4'

loop_
_geom_angle_atom_site_label_1
_geom_angle_atom_site_label_2
_geom_angle_atom_site_label_3
_geom_angle
_geom_angle_site_symmetry_1
_geom_angle_site_symmetry_3
_geom_angle_publ_flag
N1 Pd1 S1 85.83(5) . . ?
N1 Pd1 Cl2 173.85(6) . . ?
S1 Pd1 Cl2 93.24(2) . . ?
N1 Pd1 Cl1 88.17(5) . . ?
S1 Pd1 Cl1 173.88(2) . . ?
Cl2 Pd1 Cl1 92.85(2) . . ?
O1 S1 C1 108.88(11) . . ?
O1 S1 C9 108.49(10) . . ?
C1 S1 C9 103.21(11) . . ?
O1 S1 Pd1 117.02(8) . . ?
C1 S1 Pd1 100.04(8) . . ?
C9 S1 Pd1 117.58(8) . . ?
C2 N1 Pd1 113.14(13) . . ?
C2 N1 H1A 109.0 . . ?
Pd1 N1 H1A 109.0 . . ?
C2 N1 H1B 109.0 . . ?
Pd1 N1 H1B 109.0 . . ?
H1A N1 H1B 107.8 . . ?
C2 C1 S1 107.74(14) . . ?
C2 C1 H1C 110.2 . . ?
S1 C1 H1C 110.2 . . ?
C2 C1 H1D 110.2 . . ?
S1 C1 H1D 110.2 . . ?
H1C C1 H1D 108.5 . . ?
N1 C2 C3 112.64(17) . . ?
N1 C2 C1 107.17(17) . . ?
C3 C2 C1 113.20(17) . . ?
N1 C2 H2 107.9 . . ?
C3 C2 H2 107.9 . . ?
C1 C2 H2 107.9 . . ?
C4 C3 C8 119.0(2) . . ?
C4 C3 C2 122.7(2) . . ?
C8 C3 C2 118.31(19) . . ?
C3 C4 C5 120.2(2) . . ?
C3 C4 H4 119.9 . . ?
C5 C4 H4 119.9 . . ?
C6 C5 C4 120.2(2) . . ?
C6 C5 H5 119.9 . . ?
C4 C5 H5 119.9 . . ?
C5 C6 C7 119.8(2) . . ?
C5 C6 H6 120.1 . . ?
C7 C6 H6 120.1 . . ?
C8 C7 C6 120.2(2) . . ?
C8 C7 H7 119.9 . . ?
C6 C7 H7 119.9 . . ?
C7 C8 C3 120.6(2) . . ?
C7 C8 H8 119.7 . . ?
C3 C8 H8 119.7 . . ?
C10 C9 C11 111.0(2) . . ?
C10 C9 C12 110.4(2) . . ?
C11 C9 C12 113.2(2) . . ?
C10 C9 S1 106.19(16) . . ?
C11 C9 S1 107.87(16) . . ?
C12 C9 S1 107.87(17) . . ?
C9 C10 H10A 109.5 . . ?
C9 C10 H10B 109.5 . . ?
H10A C10 H10B 109.5 . . ?
C9 C10 H10C 109.5 . . ?
H10A C10 H10C 109.5 . . ?
H10B C10 H10C 109.5 . . ?
C9 C11 H11A 109.5 . . ?
C9 C11 H11B 109.5 . . ?
H11A C11 H11B 109.5 . . ?
C9 C11 H11C 109.5 . . ?
H11A C11 H11C 109.5 . . ?
H11B C11 H11C 109.5 . . ?
C9 C12 H12A 109.5 . . ?
C9 C12 H12B 109.5 . . ?
H12A C12 H12B 109.5 . . ?
C9 C12 H12C 109.5 . . ?
H12A C12 H12C 109.5 . . ?
H12B C12 H12C 109.5 . . ?

loop_
_geom_bond_atom_site_label_1
_geom_bond_atom_site_label_2
_geom_bond_distance
_geom_bond_site_symmetry_2
_geom_bond_publ_flag
Pd1 N1 2.0426(18) . ?
Pd1 S1 2.2333(5) . ?
Pd1 Cl2 2.3014(6) . ?
Pd1 Cl1 2.3090(6) . ?
S1 O1 1.4718(16) . ?
S1 C1 1.805(2) . ?
S1 C9 1.849(2) . ?
N1 C2 1.496(3) . ?
N1 H1A 0.9100 . ?
N1 H1B 0.9100 . ?
C1 C2 1.520(3) . ?
C1 H1C 0.9900 . ?
C1 H1D 0.9900 . ?
C2 C3 1.518(3) . ?
C2 H2 1.0000 . ?
C3 C4 1.389(3) . ?
C3 C8 1.395(3) . ?
C4 C5 1.395(3) . ?
C4 H4 0.9500 . ?
C5 C6 1.380(4) . ?
C5 H5 0.9500 . ?
C6 C7 1.387(4) . ?
C6 H6 0.9500 . ?
C7 C8 1.381(3) . ?
C7 H7 0.9500 . ?
C8 H8 0.9500 . ?
C9 C10 1.526(3) . ?
C9 C11 1.526(3) . ?
C9 C12 1.526(3) . ?
C10 H10A 0.9800 . ?
C10 H10B 0.9800 . ?
C10 H10C 0.9800 . ?
C11 H11A 0.9800 . ?
C11 H11B 0.9800 . ?
C11 H11C 0.9800 . ?
C12 H12A 0.9800 . ?
C12 H12B 0.9800 . ?
C12 H12C 0.9800 . ?

loop_
_geom_hbond_atom_site_label_D
_geom_hbond_atom_site_label_H
_geom_hbond_atom_site_label_A
_geom_hbond_distance_DH
_geom_hbond_distance_HA
_geom_hbond_distance_DA
_geom_hbond_angle_DHA
_geom_hbond_site_symmetry_A
_geom_hbond_publ_flag
N1 H1A O1 0.91 2.13 2.872(2) 138.2 4_556 yes
N1 H1B Cl2 0.91 2.34 3.236(2) 168.3 3_655 yes

loop_
_geom_torsion_atom_site_label_1
_geom_torsion_atom_site_label_2
_geom_torsion_atom_site_label_3
_geom_torsion_atom_site_label_4
_geom_torsion
_geom_torsion_site_symmetry_1
_geom_torsion_site_symmetry_2
_geom_torsion_site_symmetry_3
_geom_torsion_site_symmetry_4
_geom_torsion_publ_flag
O1 S1 C1 C2 87.69(17) . . . . ?
C9 S1 C1 C2 -157.19(16) . . . . ?
Pd1 S1 C1 C2 -35.55(16) . . . . ?
Pd1 N1 C2 C3 -174.74(13) . . . . ?
Pd1 N1 C2 C1 -49.59(19) . . . . ?
S1 C1 C2 N1 55.1(2) . . . . ?
S1 C1 C2 C3 179.94(15) . . . . ?
N1 C2 C3 C4 101.7(2) . . . . ?
C1 C2 C3 C4 -20.1(3) . . . . ?
N1 C2 C3 C8 -78.9(3) . . . . ?
C1 C2 C3 C8 159.3(2) . . . . ?
C8 C3 C4 C5 -2.1(4) . . . . ?
C2 C3 C4 C5 177.3(2) . . . . ?
C3 C4 C5 C6 0.7(4) . . . . ?
C4 C5 C6 C7 1.0(4) . . . . ?
C5 C6 C7 C8 -1.1(4) . . . . ?
C6 C7 C8 C3 -0.4(4) . . . . ?
C4 C3 C8 C7 2.0(4) . . . . ?
C2 C3 C8 C7 -177.5(2) . . . . ?
O1 S1 C9 C10 -50.11(19) . . . . ?
C1 S1 C9 C10 -165.52(17) . . . . ?
Pd1 S1 C9 C10 85.54(17) . . . . ?
O1 S1 C9 C11 -169.12(17) . . . . ?
C1 S1 C9 C11 75.47(19) . . . . ?
Pd1 S1 C9 C11 -33.47(19) . . . . ?
O1 S1 C9 C12 68.24(19) . . . . ?
C1 S1 C9 C12 -47.2(2) . . . . ?
Pd1 S1 C9 C12 -156.11(15) . . . . ?
